data_7104909
loop_
_publ_author_name
'Li, Ming-Jhe'
'Lai, Chien-Chen'
'Liu, Yi-Hung'
'Peng, Shie-Ming'
'Chiu, Sheng-Hsien'

_publ_section_title
;
 Two guest complexation modes in a cyclotriveratrylene-based molecular
 container.
;
_journal_issue 39
_journal_name_full 'Chemical communications (Cambridge, England)'
_journal_page_first 5814
_journal_page_last 5816
_journal_paper_doi 10.1039/b906075h
_journal_year 2009
_chemical_formula_moiety 'C90 H104 F12 N4 O24 P2'
_chemical_formula_sum 'C100 H119 F12 N9 O24 P2'
_chemical_formula_weight 2120.98
_chemical_name_systematic
;
?
;
_space_group_IT_number 2
_symmetry_cell_setting triclinic
_symmetry_space_group_name_Hall '-P 1'
_symmetry_space_group_name_H-M 'P -1'
_atom_sites_solution_hydrogens geom
_atom_sites_solution_primary direct
_atom_sites_solution_secondary difmap
_audit_creation_method SHELXL-97
_cell_angle_alpha 98.260(3)
_cell_angle_beta 93.741(3)
_cell_angle_gamma 116.910(4)
_cell_formula_units_Z 2
_cell_length_a 15.2574(6)
_cell_length_b 15.6396(6)
_cell_length_c 24.9315(9)
_cell_measurement_reflns_used 13358
_cell_measurement_temperature 250(2)
_cell_measurement_theta_max 73.5819
_cell_measurement_theta_min 3.2254
_cell_volume 5192.4(3)
_computing_cell_refinement
;
CrysAlis RED, Oxford Diffraction Ltd.,
Version 1.171.32.15 (release 10-01-2008 CrysAlis171 .NET)
(compiled Jan 10 2008,16:37:18)
Empirical absorption correction using spherical harmonics,
implemented in SCALE3 ABSPACK scaling algorithm.
;
_computing_data_collection
;
CrysAlis RED, Oxford Diffraction Ltd.,
Version 1.171.32.15 (release 10-01-2008 CrysAlis171 .NET)
(compiled Jan 10 2008,16:37:18)
Empirical absorption correction using spherical harmonics,
implemented in SCALE3 ABSPACK scaling algorithm.
;
_computing_data_reduction
;
CrysAlis RED, Oxford Diffraction Ltd.,
Version 1.171.32.15 (release 10-01-2008 CrysAlis171 .NET)
(compiled Jan 10 2008,16:37:18)
Empirical absorption correction using spherical harmonics,
implemented in SCALE3 ABSPACK scaling algorithm.
;
_computing_molecular_graphics SHELXTL
_computing_publication_material SHELXTL
_computing_structure_refinement 'SHELXL-97 (Sheldrick, 1997)'
_computing_structure_solution 'SHELXS-97 (Sheldrick, 1990)'
_diffrn_ambient_temperature 250(2)
_diffrn_measured_fraction_theta_full 0.986
_diffrn_measured_fraction_theta_max 0.986
_diffrn_measurement_device_type 'Oxford Diffraction Gemini R'
_diffrn_measurement_method CCD
_diffrn_radiation_monochromator graphite
_diffrn_radiation_source 'fine-focus sealed tube'
_diffrn_radiation_type CuK\a
_diffrn_radiation_wavelength 1.54178
_diffrn_reflns_av_R_equivalents 0.0189
_diffrn_reflns_av_sigmaI/netI 0.0368
_diffrn_reflns_limit_h_max 18
_diffrn_reflns_limit_h_min -14
_diffrn_reflns_limit_k_max 15
_diffrn_reflns_limit_k_min -18
_diffrn_reflns_limit_l_max 29
_diffrn_reflns_limit_l_min -27
_diffrn_reflns_number 24351
_diffrn_reflns_theta_full 68.00
_diffrn_reflns_theta_max 68.00
_diffrn_reflns_theta_min 3.23
_exptl_absorpt_coefficient_mu 1.219
_exptl_absorpt_correction_T_max 1.00000
_exptl_absorpt_correction_T_min 0.91217
_exptl_absorpt_correction_type multi-scan
_exptl_absorpt_process_details
;
CrysAlis RED, Oxford Diffraction Ltd.,
Version 1.171.32.15 (release 10-01-2008 CrysAlis171 .NET)
(compiled Jan 10 2008,16:37:18)
Empirical absorption correction using spherical harmonics,
implemented in SCALE3 ABSPACK scaling algorithm.
;
_exptl_crystal_colour red
_exptl_crystal_density_diffrn 1.357
_exptl_crystal_density_method 'not measured'
_exptl_crystal_description cubes
_exptl_crystal_F_000 2224
_exptl_crystal_size_max 0.30
_exptl_crystal_size_mid 0.15
_exptl_crystal_size_min 0.10
_refine_diff_density_max 0.654
_refine_diff_density_min -0.444
_refine_diff_density_rms 0.049
_refine_ls_extinction_method none
_refine_ls_goodness_of_fit_ref 1.318
_refine_ls_hydrogen_treatment constr
_refine_ls_matrix_type full
_refine_ls_number_parameters 1430
_refine_ls_number_reflns 18667
_refine_ls_number_restraints 386
_refine_ls_restrained_S_all 1.333
_refine_ls_R_factor_all 0.1243
_refine_ls_R_factor_gt 0.0737
_refine_ls_shift/su_max 0.037
_refine_ls_shift/su_mean 0.001
_refine_ls_structure_factor_coef Fsqd
_refine_ls_weighting_details 'calc w=1/[\s^2^(Fo^2^)+(0.1000P)^2^+0.0000P] where P=(Fo^2^+2Fc^2^)/3'
_refine_ls_weighting_scheme calc
_refine_ls_wR_factor_gt 0.2086
_refine_ls_wR_factor_ref 0.2295
_reflns_number_gt 10023
_reflns_number_total 18667
_reflns_threshold_expression >2sigma(I)
_cod_data_source_file b906075h.txt
_cod_data_source_block ic13108
_cod_depositor_comments
;
The following automatic conversions were performed:
'_symmetry_cell_setting' value 'Triclinic' changed to 'triclinic'
according to '/home/saulius/struct/CIF-dictionaries/cif_core.dic'
dictionary named 'cif_core.dic' version 2.4.1 from 2010-06-29.

Automatic conversion script
Id: cif_fix_enum 1527 2010-12-29 10:47:43Z saulius 
;
_cod_original_sg_symbol_H-M P-1
_cod_database_code 7104909

loop_
_symmetry_equiv_pos_as_xyz
'x, y, z'
'-x, -y, -z'

loop_
_atom_site_label
_atom_site_type_symbol
_atom_site_fract_x
_atom_site_fract_y
_atom_site_fract_z
_atom_site_U_iso_or_equiv
_atom_site_adp_type
_atom_site_occupancy
_atom_site_symmetry_multiplicity
_atom_site_calc_flag
_atom_site_refinement_flags
_atom_site_disorder_assembly
_atom_site_disorder_group
O1 O 1.0628(2) 0.5997(2) 0.20905(15) 0.1037(10) Uani 1 1 d . . .
O2 O 1.1211(10) 0.7151(9) 0.3234(5) 0.114(3) Uani 0.491(6) 1 d PU A 1
O3 O 1.0334(15) 0.8378(16) 0.3484(6) 0.115(4) Uani 0.491(6) 1 d PU A 1
C22 C 1.1222(4) 0.5957(4) 0.2541(2) 0.1213(18) Uani 0.491(6) 1 d PU A 1
H22A H 1.1649 0.5691 0.2396 0.146 Uiso 0.491(6) 1 calc PR A 1
H22B H 1.0781 0.5498 0.2751 0.146 Uiso 0.491(6) 1 calc PR A 1
C23 C 1.1874(19) 0.692(2) 0.2929(10) 0.116(4) Uani 0.491(6) 1 d PU A 1
H23A H 1.2357 0.6854 0.3178 0.140 Uiso 0.491(6) 1 calc PR A 1
H23B H 1.2236 0.7430 0.2725 0.140 Uiso 0.491(6) 1 calc PR A 1
C24 C 1.1618(12) 0.8170(13) 0.3551(7) 0.131(4) Uani 0.491(6) 1 d PU A 1
H24A H 1.2019 0.8201 0.3884 0.157 Uiso 0.491(6) 1 calc PR A 1
H24B H 1.2086 0.8592 0.3335 0.157 Uiso 0.491(6) 1 calc PR A 1
C25 C 1.1154(11) 0.8555(12) 0.3693(7) 0.141(4) Uani 0.491(6) 1 d PU A 1
H25A H 1.1578 0.9252 0.3700 0.169 Uiso 0.491(6) 1 calc PR A 1
H25B H 1.1094 0.8492 0.4076 0.169 Uiso 0.491(6) 1 calc PR A 1
C26 C 0.9945(4) 0.8801(5) 0.3724(3) 0.143(2) Uani 0.491(6) 1 d PU A 1
H26A H 0.9994 0.9323 0.3533 0.171 Uiso 0.491(6) 1 calc PR A 1
H26B H 1.0330 0.9115 0.4090 0.171 Uiso 0.491(6) 1 calc PR A 1
O2' O 1.1249(11) 0.7427(11) 0.2992(5) 0.141(4) Uani 0.509(6) 1 d PU A 2
O3' O 1.0319(17) 0.8342(17) 0.3285(6) 0.120(4) Uani 0.509(6) 1 d PU A 2
C22' C 1.1222(4) 0.5957(4) 0.2541(2) 0.1213(18) Uani 0.509(6) 1 d PU A 2
H22C H 1.1672 0.5703 0.2419 0.146 Uiso 0.509(6) 1 calc PR A 2
H22D H 1.0816 0.5564 0.2789 0.146 Uiso 0.509(6) 1 calc PR A 2
C23' C 1.176(2) 0.700(2) 0.2793(11) 0.139(6) Uani 0.509(6) 1 d PU A 2
H23C H 1.2264 0.7084 0.3091 0.166 Uiso 0.509(6) 1 calc PR A 2
H23D H 1.2122 0.7355 0.2518 0.166 Uiso 0.509(6) 1 calc PR A 2
C24' C 1.1819(12) 0.8224(14) 0.3330(8) 0.148(5) Uani 0.509(6) 1 d PDU A 2
H24C H 1.2467 0.8552 0.3208 0.177 Uiso 0.509(6) 1 calc PR A 2
H24D H 1.1920 0.8090 0.3695 0.177 Uiso 0.509(6) 1 calc PR A 2
C25' C 1.1352(8) 0.8796(9) 0.3344(6) 0.113(4) Uani 0.509(6) 1 d PDU A 2
H25C H 1.1555 0.9176 0.3054 0.135 Uiso 0.509(6) 1 calc PR A 2
H25D H 1.1607 0.9263 0.3694 0.135 Uiso 0.509(6) 1 calc PR A 2
C26' C 0.9945(4) 0.8801(5) 0.3724(3) 0.143(2) Uani 0.509(6) 1 d PU A 2
H26C H 1.0357 0.8936 0.4075 0.171 Uiso 0.509(6) 1 calc PR A 2
H26D H 1.0040 0.9430 0.3644 0.171 Uiso 0.509(6) 1 calc PR A 2
O4 O 0.8279(2) 0.7885(2) 0.32908(11) 0.0866(8) Uani 1 1 d . A .
O5 O 0.9512(2) 0.6081(2) 0.12250(15) 0.1074(10) Uani 1 1 d . A .
O6 O 0.9602(2) 0.78404(19) 0.10756(11) 0.0837(8) Uani 1 1 d . . .
O7 O 0.8036(2) 0.81548(19) 0.13998(11) 0.0848(8) Uani 1 1 d . . .
O8 O 0.72210(19) 0.7705(2) 0.23869(10) 0.0815(7) Uani 1 1 d . . .
O9 O 0.5014(2) 0.2512(3) 0.02417(14) 0.0988(9) Uani 1 1 d . . .
O10 O 0.3922(3) 0.3530(3) -0.00111(11) 0.1080(11) Uani 1 1 d . . .
O11 O 0.23132(19) 0.38151(19) 0.03634(10) 0.0767(7) Uani 1 1 d . B .
O12 O 0.22432(17) 0.39809(17) 0.15767(9) 0.0676(6) Uani 1 1 d . A .
O13 O 0.4182(2) 0.0881(2) 0.06398(12) 0.0872(8) Uani 1 1 d . A .
O14 O 0.2439(3) 0.0220(2) 0.11645(16) 0.1179(12) Uani 1 1 d . . .
O15 O 0.1628(9) 0.0734(7) 0.2048(4) 0.088(3) Uani 0.491(6) 1 d PU A 1
C40 C 0.1161(4) 0.1872(3) 0.2478(2) 0.0997(15) Uani 0.491(6) 1 d PD A 1
H40A H 0.1143 0.2182 0.2845 0.120 Uiso 0.491(6) 1 calc PR A 1
H40B H 0.0472 0.1431 0.2310 0.120 Uiso 0.491(6) 1 calc PR A 1
C41 C 0.1632(7) 0.1303(7) 0.2541(4) 0.089(3) Uani 0.491(6) 1 d PDU A 1
H41A H 0.1305 0.0867 0.2792 0.107 Uiso 0.491(6) 1 calc PR A 1
H41B H 0.2323 0.1733 0.2710 0.107 Uiso 0.491(6) 1 calc PR A 1
C42 C 0.230(2) 0.035(2) 0.2167(11) 0.165(13) Uani 0.491(6) 1 d P A 1
H42A H 0.2100 -0.0047 0.2449 0.198 Uiso 0.491(6) 1 calc PR A 1
H42B H 0.2985 0.0868 0.2272 0.198 Uiso 0.491(6) 1 calc PR A 1
C43 C 0.2123(5) -0.0253(4) 0.1605(2) 0.1194(17) Uani 0.491(6) 1 d P A 1
H43A H 0.2447 -0.0665 0.1633 0.143 Uiso 0.491(6) 1 calc PR A 1
H43B H 0.1407 -0.0692 0.1510 0.143 Uiso 0.491(6) 1 calc PR A 1
O15' O 0.1090(6) 0.0596(4) 0.1804(3) 0.0778(18) Uani 0.509(6) 1 d PU A 2
C40' C 0.1161(4) 0.1872(3) 0.2478(2) 0.0997(15) Uani 0.509(6) 1 d P A 2
H40C H 0.1707 0.1907 0.2727 0.120 Uiso 0.509(6) 1 calc PR A 2
H40D H 0.0724 0.2014 0.2705 0.120 Uiso 0.509(6) 1 calc PR A 2
C41' C 0.0641(6) 0.0946(5) 0.2191(3) 0.077(2) Uani 0.509(6) 1 d PU A 2
H41C H 0.0027 0.0884 0.1999 0.092 Uiso 0.509(6) 1 calc PR A 2
H41D H 0.0447 0.0509 0.2456 0.092 Uiso 0.509(6) 1 calc PR A 2
C42' C 0.1891(18) 0.0359(17) 0.2013(8) 0.111(9) Uani 0.509(6) 1 d P A 2
H42C H 0.2499 0.0973 0.2153 0.133 Uiso 0.509(6) 1 calc PR A 2
H42D H 0.1683 0.0025 0.2321 0.133 Uiso 0.509(6) 1 calc PR A 2
C43' C 0.2123(5) -0.0253(4) 0.1605(2) 0.1194(17) Uani 0.509(6) 1 d P A 2
H43C H 0.2647 -0.0371 0.1772 0.143 Uiso 0.509(6) 1 calc PR A 2
H43D H 0.1531 -0.0885 0.1473 0.143 Uiso 0.509(6) 1 calc PR A 2
O16 O 0.15718(19) 0.26197(17) 0.21630(10) 0.0744(7) Uani 1 1 d . . .
O17 O 0.6707(2) 0.0609(2) 0.28072(11) 0.0829(8) Uani 1 1 d . . .
O18 O 0.5760(2) 0.00768(18) 0.37187(11) 0.0854(8) Uani 1 1 d . . .
O19 O 0.4436(2) 0.07924(19) 0.40178(11) 0.0846(8) Uani 1 1 d . . .
O20 O 0.49016(19) 0.28854(18) 0.42044(11) 0.0766(7) Uani 1 1 d . . .
O21 O 0.8518(2) 0.2204(2) 0.32440(11) 0.0958(9) Uani 1 1 d . . .
O22 O 0.9300(9) 0.3884(9) 0.4198(4) 0.111(3) Uani 0.491(6) 1 d PU A 1
C55 C 1.0046(5) 0.5018(6) 0.4076(3) 0.137(2) Uani 0.491(6) 1 d PU A 1
H55A H 1.0742 0.5268 0.4233 0.164 Uiso 0.491(6) 1 calc PR A 1
H55B H 0.9996 0.5042 0.3685 0.164 Uiso 0.491(6) 1 calc PR A 1
C56 C 0.9671(9) 0.3232(9) 0.4057(4) 0.109(3) Uani 0.491(6) 1 d PU A 1
H56A H 0.9393 0.2719 0.4274 0.131 Uiso 0.491(6) 1 calc PR A 1
H56B H 1.0390 0.3584 0.4177 0.131 Uiso 0.491(6) 1 calc PR A 1
C57 C 0.9507(5) 0.2757(5) 0.3495(2) 0.132(2) Uani 0.491(6) 1 d PU A 1
H57A H 0.9853 0.3259 0.3282 0.158 Uiso 0.491(6) 1 calc PR A 1
H57B H 0.9817 0.2327 0.3475 0.158 Uiso 0.491(6) 1 calc PR A 1
O22' O 0.9555(10) 0.4127(12) 0.3960(5) 0.146(4) Uani 0.509(6) 1 d PU A 2
C55' C 1.0046(5) 0.5018(6) 0.4076(3) 0.137(2) Uani 0.509(6) 1 d PU A 2
H55C H 1.0198 0.5267 0.3736 0.164 Uiso 0.509(6) 1 calc PR A 2
H55D H 1.0678 0.5186 0.4296 0.164 Uiso 0.509(6) 1 calc PR A 2
C56' C 0.9967(10) 0.3717(11) 0.3581(6) 0.145(4) Uani 0.509(6) 1 d PU A 2
H56C H 0.9927 0.3929 0.3233 0.174 Uiso 0.509(6) 1 calc PR A 2
H56D H 1.0670 0.3956 0.3718 0.174 Uiso 0.509(6) 1 calc PR A 2
C57' C 0.9507(5) 0.2757(5) 0.3495(2) 0.132(2) Uani 0.509(6) 1 d PU A 2
H57C H 0.9545 0.2574 0.3853 0.158 Uiso 0.509(6) 1 calc PR A 2
H57D H 0.9902 0.2534 0.3277 0.158 Uiso 0.509(6) 1 calc PR A 2
O23 O 0.8614(2) 0.5250(2) 0.40946(12) 0.0931(8) Uani 1 1 d . A .
O24 O 0.6622(2) 0.43981(18) 0.45647(11) 0.0837(8) Uani 1 1 d . A .
N1 N 0.9081(3) 0.7355(3) 0.22556(15) 0.1025(12) Uani 1 1 d . . .
N2 N 0.9487(4) 0.8125(4) 0.22331(18) 0.1269(17) Uani 1 1 d . . .
N3 N 0.4888(3) 0.0782(3) 0.27452(15) 0.0888(10) Uani 1 1 d . . .
N4 N 0.4313(4) 0.0090(4) 0.28176(18) 0.1183(15) Uani 1 1 d . . .
C1 C 0.9478(3) 0.3442(3) 0.13282(16) 0.0707(10) Uani 1 1 d . A .
C2 C 1.0054(3) 0.4280(3) 0.17308(17) 0.0783(11) Uani 1 1 d . . .
H2A H 1.0432 0.4235 0.2028 0.094 Uiso 1 1 calc R A .
C3 C 1.0085(3) 0.5161(3) 0.1706(2) 0.0842(12) Uani 1 1 d . A .
C4 C 0.9532(3) 0.5227(3) 0.1260(2) 0.0822(12) Uani 1 1 d . . .
C5 C 0.8977(3) 0.4411(3) 0.08588(18) 0.0799(11) Uani 1 1 d . A .
H5A H 0.8613 0.4467 0.0559 0.096 Uiso 1 1 calc R . .
C6 C 0.8930(3) 0.3506(3) 0.08767(15) 0.0681(9) Uani 1 1 d . . .
C7 C 0.8285(3) 0.2653(3) 0.04252(15) 0.0709(10) Uani 1 1 d . A .
H7A H 0.8548 0.2183 0.0397 0.085 Uiso 1 1 calc R . .
H7B H 0.8325 0.2884 0.0078 0.085 Uiso 1 1 calc R . .
C8 C 0.7197(3) 0.2128(3) 0.05033(14) 0.0645(9) Uani 1 1 d . . .
C9 C 0.6592(3) 0.2515(3) 0.03419(14) 0.0667(9) Uani 1 1 d . A .
H9A H 0.6871 0.3083 0.0192 0.080 Uiso 1 1 calc R . .
C10 C 0.5599(3) 0.2106(3) 0.03911(14) 0.0661(9) Uani 1 1 d . A .
C11 C 0.5178(3) 0.1252(3) 0.06064(14) 0.0643(9) Uani 1 1 d . . .
C12 C 0.5768(3) 0.0848(2) 0.07614(14) 0.0637(9) Uani 1 1 d . A .
H12A H 0.5480 0.0266 0.0898 0.076 Uiso 1 1 calc R . .
C13 C 0.6777(3) 0.1274(2) 0.07213(13) 0.0590(8) Uani 1 1 d . A .
C14 C 0.7370(3) 0.0796(3) 0.09375(15) 0.0697(10) Uani 1 1 d . . .
H14A H 0.6944 0.0087 0.0872 0.084 Uiso 1 1 calc R A .
H14B H 0.7930 0.0923 0.0733 0.084 Uiso 1 1 calc R . .
C15 C 0.7765(3) 0.1169(3) 0.15444(14) 0.0652(9) Uani 1 1 d . A .
C16 C 0.7135(3) 0.0738(3) 0.19191(16) 0.0699(10) Uani 1 1 d . . .
H16A H 0.6504 0.0206 0.1783 0.084 Uiso 1 1 calc R A .
C17 C 0.7397(3) 0.1058(3) 0.24740(16) 0.0732(10) Uani 1 1 d . A .
C18 C 0.8329(3) 0.1865(3) 0.26853(16) 0.0771(11) Uani 1 1 d . A .
C19 C 0.8965(3) 0.2269(3) 0.23224(16) 0.0773(11) Uani 1 1 d . . .
H19A H 0.9603 0.2785 0.2462 0.093 Uiso 1 1 calc R A .
C20 C 0.8707(3) 0.1948(3) 0.17544(16) 0.0684(9) Uani 1 1 d . A .
C21 C 0.9474(3) 0.2497(3) 0.14013(16) 0.0761(10) Uani 1 1 d . . .
H21A H 1.0135 0.2641 0.1572 0.091 Uiso 1 1 calc R A .
H21B H 0.9331 0.2078 0.1041 0.091 Uiso 1 1 calc R . .
C27 C 0.8920(4) 0.8237(5) 0.3788(2) 0.139(2) Uani 1 1 d . . .
H27A H 0.8849 0.7682 0.3954 0.167 Uiso 1 1 calc R A 1
H27B H 0.8728 0.8644 0.4038 0.167 Uiso 1 1 calc R A 1
C28 C 0.6742(3) 0.7901(3) 0.19419(16) 0.0832(11) Uani 1 1 d . . .
H28A H 0.6321 0.8181 0.2079 0.100 Uiso 1 1 calc R . .
H28B H 0.6322 0.7294 0.1678 0.100 Uiso 1 1 calc R . .
C29 C 0.7528(3) 0.8605(3) 0.16737(19) 0.0892(12) Uani 1 1 d . . .
H29A H 0.7225 0.8840 0.1411 0.107 Uiso 1 1 calc R . .
H29B H 0.8000 0.9170 0.1951 0.107 Uiso 1 1 calc R . .
C30 C 0.8832(4) 0.8846(4) 0.1175(3) 0.1212(19) Uani 1 1 d . . .
H30A H 0.9361 0.9307 0.1471 0.145 Uiso 1 1 calc R . .
H30B H 0.8593 0.9218 0.0978 0.145 Uiso 1 1 calc R . .
C31 C 0.9223(4) 0.8354(4) 0.0802(2) 0.1139(18) Uani 1 1 d . . .
H31A H 0.8695 0.7898 0.0504 0.137 Uiso 1 1 calc R . .
H31B H 0.9753 0.8837 0.0642 0.137 Uiso 1 1 calc R . .
C32 C 0.9964(4) 0.7338(3) 0.0719(2) 0.0975(14) Uani 1 1 d . A .
H32A H 1.0512 0.7803 0.0561 0.117 Uiso 1 1 calc R . .
H32B H 0.9435 0.6888 0.0420 0.117 Uiso 1 1 calc R . .
C33 C 1.0321(4) 0.6777(4) 0.1032(3) 0.1170(18) Uani 1 1 d . . .
H33A H 1.0612 0.6453 0.0793 0.140 Uiso 1 1 calc R A .
H33B H 1.0831 0.7222 0.1341 0.140 Uiso 1 1 calc R . .
C34 C 0.5259(6) 0.3107(6) -0.0111(3) 0.073(2) Uani 0.500(9) 1 d PU B 1
H34A H 0.5594 0.2908 -0.0387 0.088 Uiso 0.500(9) 1 calc PR B 1
H34B H 0.5714 0.3776 0.0080 0.088 Uiso 0.500(9) 1 calc PR B 1
C35 C 0.4304(4) 0.3065(4) -0.03895(17) 0.0997(13) Uani 0.500(9) 1 d PU B 1
H35A H 0.4450 0.3391 -0.0704 0.120 Uiso 0.500(9) 1 calc PR B 1
H35B H 0.3806 0.2381 -0.0524 0.120 Uiso 0.500(9) 1 calc PR B 1
C34' C 0.4369(7) 0.2178(6) -0.0146(3) 0.079(3) Uani 0.500(9) 1 d PU B 2
H34C H 0.3731 0.1763 -0.0034 0.095 Uiso 0.500(9) 1 calc PR B 2
H34D H 0.4510 0.1775 -0.0429 0.095 Uiso 0.500(9) 1 calc PR B 2
C35' C 0.4304(4) 0.3065(4) -0.03895(17) 0.0997(13) Uani 0.500(9) 1 d PU B 2
H35C H 0.4966 0.3538 -0.0447 0.120 Uiso 0.500(9) 1 calc PR B 2
H35D H 0.3868 0.2804 -0.0743 0.120 Uiso 0.500(9) 1 calc PR B 2
C36 C 0.3474(3) 0.4002(4) -0.02640(17) 0.0896(13) Uani 1 1 d . B .
H36A H 0.2912 0.3526 -0.0540 0.108 Uiso 1 1 calc R . .
H36B H 0.3953 0.4487 -0.0448 0.108 Uiso 1 1 calc R . .
C37 C 0.3118(4) 0.4495(3) 0.01630(19) 0.0923(13) Uani 1 1 d . . .
H37A H 0.3662 0.4891 0.0466 0.111 Uiso 1 1 calc R B .
H37B H 0.2923 0.4932 0.0005 0.111 Uiso 1 1 calc R . .
C38 C 0.1853(3) 0.4257(3) 0.07003(15) 0.0775(11) Uani 1 1 d . . .
H38A H 0.1179 0.3758 0.0721 0.093 Uiso 1 1 calc R B .
H38B H 0.1792 0.4754 0.0525 0.093 Uiso 1 1 calc R . .
C39 C 0.2399(3) 0.4728(3) 0.12735(14) 0.0691(9) Uani 1 1 d . A .
H39A H 0.3111 0.5118 0.1263 0.083 Uiso 1 1 calc R . .
H39B H 0.2153 0.5162 0.1448 0.083 Uiso 1 1 calc R . .
C44 C 0.2614(3) -0.0333(3) 0.0732(2) 0.0971(14) Uani 1 1 d . A .
H44A H 0.2369 -0.0237 0.0385 0.117 Uiso 1 1 calc R . .
H44B H 0.2235 -0.1027 0.0748 0.117 Uiso 1 1 calc R . .
C45 C 0.3673(3) -0.0080(3) 0.07416(17) 0.0842(12) Uani 1 1 d . . .
H45A H 0.3949 -0.0113 0.1099 0.101 Uiso 1 1 calc R A .
H45B H 0.3744 -0.0541 0.0460 0.101 Uiso 1 1 calc R . .
C46 C 0.6995(4) 0.0134(3) 0.31843(19) 0.0921(13) Uani 1 1 d . . .
H46A H 0.7489 0.0621 0.3488 0.111 Uiso 1 1 calc R . .
H46B H 0.7285 -0.0250 0.2998 0.111 Uiso 1 1 calc R . .
C47 C 0.6084(4) -0.0513(3) 0.33927(18) 0.0888(13) Uani 1 1 d . . .
H47A H 0.5563 -0.0943 0.3085 0.107 Uiso 1 1 calc R . .
H47B H 0.6225 -0.0920 0.3612 0.107 Uiso 1 1 calc R . .
C48 C 0.4884(4) -0.0497(3) 0.3927(2) 0.0931(13) Uani 1 1 d . . .
H48A H 0.4990 -0.0947 0.4126 0.112 Uiso 1 1 calc R . .
H48B H 0.4340 -0.0887 0.3623 0.112 Uiso 1 1 calc R . .
C49 C 0.4618(4) 0.0146(3) 0.42987(18) 0.0943(13) Uani 1 1 d . . .
H49A H 0.4022 -0.0255 0.4451 0.113 Uiso 1 1 calc R . .
H49B H 0.5160 0.0527 0.4604 0.113 Uiso 1 1 calc R . .
C50 C 0.4007(3) 0.1269(3) 0.43503(18) 0.0833(12) Uani 1 1 d . . .
H50A H 0.4408 0.1545 0.4715 0.100 Uiso 1 1 calc R . .
H50B H 0.3339 0.0787 0.4394 0.100 Uiso 1 1 calc R . .
C51 C 0.3940(3) 0.2055(3) 0.41180(18) 0.0802(11) Uani 1 1 d . . .
H51A H 0.3692 0.1829 0.3725 0.096 Uiso 1 1 calc R . .
H51B H 0.3475 0.2233 0.4295 0.096 Uiso 1 1 calc R . .
C52 C 0.7553(3) 0.5216(3) 0.47956(16) 0.0784(11) Uani 1 1 d . . .
H52A H 0.7951 0.4995 0.5005 0.094 Uiso 1 1 calc R . .
H52B H 0.7439 0.5681 0.5051 0.094 Uiso 1 1 calc R . .
C53 C 0.8136(3) 0.5735(3) 0.43671(18) 0.0862(12) Uani 1 1 d . . .
H53A H 0.7683 0.5795 0.4096 0.103 Uiso 1 1 calc R . .
H53B H 0.8637 0.6397 0.4545 0.103 Uiso 1 1 calc R . .
C54 C 0.9560(4) 0.5520(4) 0.4380(2) 0.1094(16) Uani 1 1 d . . .
H54A H 0.9489 0.5349 0.4743 0.131 Uiso 1 1 calc R A 1
H54B H 0.9975 0.6229 0.4429 0.131 Uiso 1 1 calc R A 1
C58 C 0.7282(3) 0.7549(2) 0.33063(15) 0.0649(9) Uani 1 1 d . . .
C59 C 0.6825(3) 0.7329(2) 0.37662(14) 0.0673(10) Uani 1 1 d . A .
H59A H 0.7211 0.7403 0.4096 0.081 Uiso 1 1 calc R . .
C60 C 0.5801(3) 0.6998(2) 0.37523(13) 0.0614(9) Uani 1 1 d . . .
C61 C 0.5369(3) 0.6716(2) 0.42717(13) 0.0657(9) Uani 1 1 d . A .
H61A H 0.5846 0.7155 0.4595 0.079 Uiso 1 1 calc R . .
H61B H 0.4758 0.6775 0.4281 0.079 Uiso 1 1 calc R . .
C62 C 0.5147(3) 0.5672(3) 0.42808(12) 0.0638(9) Uani 1 1 d . . .
C63 C 0.5941(3) 0.5519(3) 0.44481(13) 0.0677(10) Uani 1 1 d . A .
H63A H 0.6557 0.6064 0.4593 0.081 Uiso 1 1 calc R . .
C64 C 0.5861(3) 0.4590(3) 0.44097(14) 0.0696(10) Uani 1 1 d . . .
C65 C 0.4935(3) 0.3787(2) 0.42166(14) 0.0640(9) Uani 1 1 d . A .
C66 C 0.4139(3) 0.3931(3) 0.40621(13) 0.0636(9) Uani 1 1 d . . .
H66A H 0.3517 0.3383 0.3935 0.076 Uiso 1 1 calc R A .
C67 C 0.4222(3) 0.4869(3) 0.40877(13) 0.0627(9) Uani 1 1 d . A .
C68 C 0.3316(3) 0.4958(3) 0.38931(13) 0.0646(9) Uani 1 1 d . . .
H68A H 0.3419 0.5616 0.4046 0.078 Uiso 1 1 calc R A .
H68B H 0.2743 0.4490 0.4035 0.078 Uiso 1 1 calc R . .
C69 C 0.3077(2) 0.4777(2) 0.32746(13) 0.0578(8) Uani 1 1 d . A .
C70 C 0.2456(3) 0.3812(2) 0.30048(14) 0.0623(9) Uani 1 1 d . . .
H70A H 0.2210 0.3323 0.3216 0.075 Uiso 1 1 calc R A .
C71 C 0.2191(3) 0.3547(2) 0.24460(14) 0.0614(9) Uani 1 1 d . A .
C72 C 0.2566(2) 0.4279(2) 0.21306(13) 0.0564(8) Uani 1 1 d . . .
C73 C 0.3177(2) 0.5228(2) 0.23914(13) 0.0566(8) Uani 1 1 d . A .
H73A H 0.3420 0.5716 0.2180 0.068 Uiso 1 1 calc R . .
C74 C 0.3449(2) 0.5494(2) 0.29594(13) 0.0555(8) Uani 1 1 d . . .
C75 C 0.4130(3) 0.6576(2) 0.32119(13) 0.0613(9) Uani 1 1 d . A .
H75A H 0.3990 0.6975 0.2986 0.074 Uiso 1 1 calc R . .
H75B H 0.3965 0.6716 0.3576 0.074 Uiso 1 1 calc R . .
C76 C 0.5231(3) 0.6885(2) 0.32665(13) 0.0564(8) Uani 1 1 d . A .
C77 C 0.5706(3) 0.7104(2) 0.28016(14) 0.0633(9) Uani 1 1 d . . .
H77A H 0.5321 0.7019 0.2469 0.076 Uiso 1 1 calc R A .
C78 C 0.6708(3) 0.7436(2) 0.28168(14) 0.0629(9) Uani 1 1 d . A .
C79 C 0.8560(3) 0.6372(3) 0.22958(17) 0.0810(11) Uani 1 1 d . . .
C80 C 0.7755(3) 0.5768(3) 0.19033(17) 0.0918(13) Uani 1 1 d . . .
H80A H 0.7563 0.5995 0.1611 0.110 Uiso 1 1 calc R . .
C81 C 0.7251(3) 0.4821(3) 0.19618(16) 0.0835(12) Uani 1 1 d . . .
H81A H 0.6703 0.4380 0.1698 0.100 Uiso 1 1 calc R . .
C82 C 0.7520(3) 0.4485(3) 0.23992(15) 0.0695(10) Uani 1 1 d . . .
C83 C 0.8351(3) 0.5135(3) 0.27723(17) 0.0822(11) Uani 1 1 d . . .
H83A H 0.8551 0.4915 0.3065 0.099 Uiso 1 1 calc R . .
C84 C 0.8886(3) 0.6085(3) 0.27263(18) 0.0881(12) Uani 1 1 d . . .
H84A H 0.9454 0.6524 0.2978 0.106 Uiso 1 1 calc R . .
C85 C 0.6898(3) 0.3479(3) 0.24846(15) 0.0674(9) Uani 1 1 d . . .
C86 C 0.6336(3) 0.2703(3) 0.20404(16) 0.0814(11) Uani 1 1 d . . .
H86A H 0.6413 0.2803 0.1680 0.098 Uiso 1 1 calc R . .
C87 C 0.5679(3) 0.1804(3) 0.21288(17) 0.0827(12) Uani 1 1 d . . .
H87A H 0.5301 0.1284 0.1834 0.099 Uiso 1 1 calc R . .
C88 C 0.5589(3) 0.1682(3) 0.26552(16) 0.0757(10) Uani 1 1 d . . .
C89 C 0.6141(3) 0.2393(3) 0.31131(17) 0.0854(12) Uani 1 1 d . . .
H89A H 0.6066 0.2268 0.3470 0.102 Uiso 1 1 calc R . .
C90 C 0.6802(3) 0.3290(3) 0.30204(16) 0.0833(12) Uani 1 1 d . . .
H90A H 0.7200 0.3791 0.3321 0.100 Uiso 1 1 calc R . .
P1 P 0.11095(9) 0.17084(8) 0.43785(5) 0.0853(4) Uani 1 1 d . . .
F1 F 0.0565(3) 0.2176(3) 0.47032(19) 0.1888(18) Uani 1 1 d . . .
F2 F 0.1639(2) 0.1182(3) 0.40760(18) 0.1760(17) Uani 1 1 d . . .
F3 F 0.1561(3) 0.2557(3) 0.40820(17) 0.191(2) Uani 1 1 d . . .
F4 F 0.0166(2) 0.1159(2) 0.39212(13) 0.1278(10) Uani 1 1 d . . .
F5 F 0.0633(3) 0.0817(3) 0.46668(16) 0.1657(15) Uani 1 1 d . . .
F6 F 0.2046(2) 0.2262(2) 0.48392(12) 0.1315(10) Uani 1 1 d . . .
P2 P 0.39170(12) 0.79587(11) 0.15894(6) 0.1082(4) Uani 1 1 d . . .
F7 F 0.3358(5) 0.7806(5) 0.1054(2) 0.256(3) Uani 1 1 d . . .
F8 F 0.4491(6) 0.8165(5) 0.2161(2) 0.256(3) Uani 1 1 d . . .
F9 F 0.4809(5) 0.8529(4) 0.1333(3) 0.258(3) Uani 1 1 d . . .
F10 F 0.3767(7) 0.8804(5) 0.17808(16) 0.328(5) Uani 1 1 d . . .
F11 F 0.3028(5) 0.7137(5) 0.1773(3) 0.266(3) Uani 1 1 d . . .
F12 F 0.4176(5) 0.7114(3) 0.1419(2) 0.216(2) Uani 1 1 d . . .
N5 N 1.0607(4) 0.9342(4) 0.9665(2) 0.1213(15) Uani 1 1 d . . .
C91 C 0.9782(5) 0.8986(4) 0.9491(2) 0.0911(13) Uani 1 1 d . . .
C92 C 0.8731(4) 0.8530(4) 0.9277(2) 0.1119(16) Uani 1 1 d . . .
H92A H 0.8433 0.7834 0.9275 0.168 Uiso 1 1 calc R . .
H92B H 0.8649 0.8634 0.8907 0.168 Uiso 1 1 calc R . .
H92C H 0.8407 0.8818 0.9508 0.168 Uiso 1 1 calc R . .
N6 N 0.4193(4) 0.2684(4) 0.2687(2) 0.1224(15) Uani 1 1 d . . .
C93 C 0.4656(4) 0.3533(5) 0.27614(18) 0.0930(14) Uani 1 1 d . . .
C94 C 0.5224(4) 0.4562(4) 0.28613(19) 0.0950(13) Uani 1 1 d . . .
H94A H 0.5172 0.4834 0.3226 0.143 Uiso 1 1 calc R . .
H94B H 0.4977 0.4821 0.2592 0.143 Uiso 1 1 calc R . .
H94C H 0.5915 0.4739 0.2835 0.143 Uiso 1 1 calc R . .
N7 N 0.5163(5) 0.4810(6) 0.1426(3) 0.180(3) Uani 1 1 d . . .
C95 C 0.4572(6) 0.4008(7) 0.1338(2) 0.132(2) Uani 1 1 d . . .
C96 C 0.3804(5) 0.3027(5) 0.1230(2) 0.1208(18) Uani 1 1 d . . .
H96A H 0.3303 0.2968 0.1463 0.181 Uiso 1 1 calc R . .
H96B H 0.4080 0.2599 0.1305 0.181 Uiso 1 1 calc R . .
H96C H 0.3505 0.2845 0.0849 0.181 Uiso 1 1 calc R . .
N8 N 0.6921(8) 0.2760(6) 0.5580(3) 0.217(4) Uani 1 1 d . . .
C97 C 0.7013(5) 0.2688(5) 0.5140(3) 0.130(2) Uani 1 1 d . . .
C98 C 0.7102(5) 0.2601(4) 0.4580(2) 0.136(2) Uani 1 1 d . . .
H98A H 0.6785 0.1915 0.4407 0.205 Uiso 1 1 calc R . .
H98B H 0.7800 0.2900 0.4538 0.205 Uiso 1 1 calc R . .
H98C H 0.6784 0.2927 0.4408 0.205 Uiso 1 1 calc R . .
N9 N 0.7799(14) 0.1127(12) 0.5025(5) 0.390(11) Uani 1 1 d . . .
C99 C 0.7907(9) 0.0552(7) 0.4815(3) 0.181(4) Uani 1 1 d . . .
C100 C 0.8159(6) -0.0055(6) 0.4574(3) 0.170(3) Uani 1 1 d . . .
H10A H 0.8658 0.0263 0.4347 0.256 Uiso 1 1 calc R . .
H10B H 0.7581 -0.0599 0.4346 0.256 Uiso 1 1 calc R . .
H10C H 0.8429 -0.0295 0.4844 0.256 Uiso 1 1 calc R . .

loop_
_atom_site_aniso_label
_atom_site_aniso_U_11
_atom_site_aniso_U_22
_atom_site_aniso_U_33
_atom_site_aniso_U_23
_atom_site_aniso_U_13
_atom_site_aniso_U_12
O1 0.086(2) 0.087(2) 0.117(3) -0.0027(18) 0.0196(19) 0.0284(17)
O2 0.077(4) 0.119(6) 0.128(8) -0.041(5) -0.009(5) 0.052(4)
O3 0.057(4) 0.104(5) 0.144(8) -0.060(7) -0.016(7) 0.031(4)
C22 0.083(3) 0.144(4) 0.123(4) -0.032(3) -0.002(3) 0.060(3)
C23 0.069(6) 0.135(7) 0.127(8) -0.029(7) -0.006(6) 0.051(5)
C24 0.065(6) 0.141(6) 0.138(8) -0.075(6) -0.016(6) 0.040(5)
C25 0.093(6) 0.134(6) 0.159(8) -0.058(6) -0.016(7) 0.052(6)
C26 0.090(4) 0.131(4) 0.152(5) -0.049(4) -0.021(3) 0.032(3)
O2' 0.080(4) 0.154(7) 0.144(8) -0.060(6) -0.010(6) 0.045(5)
O3' 0.078(5) 0.112(5) 0.134(8) -0.035(7) -0.012(7) 0.034(4)
C22' 0.083(3) 0.144(4) 0.123(4) -0.032(3) -0.002(3) 0.060(3)
C23' 0.082(7) 0.146(7) 0.145(9) -0.049(7) -0.011(7) 0.043(6)
C24' 0.071(6) 0.153(7) 0.162(9) -0.056(7) 0.010(6) 0.030(6)
C25' 0.069(5) 0.107(6) 0.133(8) 0.006(6) 0.000(5) 0.023(5)
C26' 0.090(4) 0.131(4) 0.152(5) -0.049(4) -0.021(3) 0.032(3)
O4 0.0721(18) 0.106(2) 0.0725(17) 0.0138(15) -0.0045(13) 0.0367(15)
O5 0.095(2) 0.0787(19) 0.161(3) 0.0412(19) 0.054(2) 0.0424(17)
O6 0.098(2) 0.0821(17) 0.0785(18) 0.0292(14) 0.0338(15) 0.0420(15)
O7 0.0978(19) 0.0815(17) 0.0926(19) 0.0498(15) 0.0431(16) 0.0438(15)
O8 0.0748(16) 0.112(2) 0.0670(16) 0.0328(14) 0.0134(13) 0.0469(15)
O9 0.101(2) 0.142(3) 0.099(2) 0.060(2) 0.030(2) 0.084(2)
O10 0.157(3) 0.173(3) 0.0561(16) 0.0283(17) 0.0192(17) 0.128(3)
O11 0.0805(17) 0.0934(18) 0.0593(15) 0.0198(13) 0.0124(13) 0.0416(15)
O12 0.0767(15) 0.0688(14) 0.0543(14) 0.0139(11) 0.0050(11) 0.0315(12)
O13 0.0845(19) 0.0843(18) 0.106(2) 0.0377(15) 0.0276(15) 0.0435(15)
O14 0.123(3) 0.098(2) 0.140(3) 0.035(2) 0.071(2) 0.048(2)
O15 0.108(7) 0.080(6) 0.072(6) -0.004(4) 0.000(4) 0.047(5)
C40 0.125(4) 0.066(3) 0.111(4) 0.031(2) 0.055(3) 0.038(3)
C41 0.106(7) 0.090(6) 0.086(6) 0.036(5) 0.018(5) 0.052(5)
C42 0.24(3) 0.131(14) 0.13(2) 0.014(13) -0.010(15) 0.105(16)
C43 0.162(5) 0.111(4) 0.100(4) 0.023(3) 0.020(4) 0.076(4)
O15' 0.080(4) 0.064(3) 0.084(5) 0.011(3) 0.008(3) 0.032(3)
C40' 0.125(4) 0.066(3) 0.111(4) 0.031(2) 0.055(3) 0.038(3)
C41' 0.078(5) 0.055(4) 0.094(6) 0.011(4) 0.027(4) 0.029(4)
C42' 0.16(2) 0.083(11) 0.070(9) 0.020(9) 0.042(13) 0.032(12)
C43' 0.162(5) 0.111(4) 0.100(4) 0.023(3) 0.020(4) 0.076(4)
O16 0.0800(16) 0.0600(15) 0.0774(16) 0.0187(12) 0.0119(13) 0.0262(13)
O17 0.0976(19) 0.1022(19) 0.0785(17) 0.0419(15) 0.0282(15) 0.0631(16)
O18 0.121(2) 0.0650(15) 0.0799(18) 0.0225(13) 0.0341(16) 0.0472(16)
O19 0.120(2) 0.0755(16) 0.0737(17) 0.0270(13) 0.0223(15) 0.0545(16)
O20 0.0874(18) 0.0662(15) 0.0830(18) 0.0239(13) 0.0110(14) 0.0393(14)
O21 0.113(2) 0.111(2) 0.0652(18) 0.0127(15) 0.0088(16) 0.0558(19)
O22 0.125(6) 0.135(6) 0.091(6) 0.005(4) -0.006(4) 0.084(5)
C55 0.124(4) 0.177(5) 0.108(4) -0.011(4) -0.010(3) 0.084(4)
C56 0.134(6) 0.147(7) 0.072(5) -0.009(5) 0.000(5) 0.099(5)
C57 0.146(5) 0.168(5) 0.097(4) -0.026(4) -0.027(3) 0.108(4)
O22' 0.133(7) 0.170(8) 0.137(8) -0.035(7) -0.001(6) 0.094(6)
C55' 0.124(4) 0.177(5) 0.108(4) -0.011(4) -0.010(3) 0.084(4)
C56' 0.130(6) 0.177(7) 0.121(6) -0.021(6) -0.001(6) 0.083(6)
C57' 0.146(5) 0.168(5) 0.097(4) -0.026(4) -0.027(3) 0.108(4)
O23 0.102(2) 0.107(2) 0.0752(18) 0.0055(15) 0.0026(16) 0.0581(18)
O24 0.0897(19) 0.0729(16) 0.0885(19) 0.0230(14) -0.0066(15) 0.0385(15)
N1 0.103(3) 0.100(3) 0.077(2) 0.025(2) 0.013(2) 0.022(3)
N2 0.133(4) 0.111(3) 0.098(3) 0.030(3) 0.015(3) 0.023(3)
N3 0.103(3) 0.081(3) 0.077(2) 0.011(2) 0.004(2) 0.041(2)
N4 0.136(4) 0.103(3) 0.093(3) 0.018(3) 0.003(3) 0.038(3)
C1 0.064(2) 0.077(2) 0.080(3) 0.018(2) 0.027(2) 0.037(2)
C2 0.064(2) 0.088(3) 0.081(3) 0.012(2) 0.015(2) 0.034(2)
C3 0.069(3) 0.073(3) 0.105(3) 0.009(2) 0.031(2) 0.028(2)
C4 0.064(2) 0.075(3) 0.111(4) 0.025(3) 0.030(2) 0.031(2)
C5 0.068(2) 0.081(3) 0.096(3) 0.032(2) 0.025(2) 0.033(2)
C6 0.059(2) 0.082(3) 0.069(2) 0.0231(19) 0.0231(18) 0.0330(19)
C7 0.076(2) 0.083(2) 0.066(2) 0.0280(19) 0.0242(19) 0.043(2)
C8 0.071(2) 0.073(2) 0.052(2) 0.0116(17) 0.0136(16) 0.0359(19)
C9 0.074(2) 0.078(2) 0.055(2) 0.0252(17) 0.0125(17) 0.037(2)
C10 0.074(2) 0.073(2) 0.059(2) 0.0175(17) 0.0102(17) 0.039(2)
C11 0.064(2) 0.072(2) 0.059(2) 0.0146(17) 0.0142(17) 0.0319(19)
C12 0.075(2) 0.0578(19) 0.058(2) 0.0124(16) 0.0098(17) 0.0303(18)
C13 0.069(2) 0.063(2) 0.0503(19) 0.0063(15) 0.0095(16) 0.0366(18)
C14 0.080(2) 0.067(2) 0.070(2) 0.0097(17) 0.0129(19) 0.0408(19)
C15 0.082(3) 0.070(2) 0.062(2) 0.0153(18) 0.0130(19) 0.050(2)
C16 0.077(2) 0.066(2) 0.078(3) 0.0207(19) 0.012(2) 0.0409(19)
C17 0.093(3) 0.082(3) 0.068(2) 0.025(2) 0.018(2) 0.057(2)
C18 0.094(3) 0.087(3) 0.059(2) 0.013(2) 0.006(2) 0.051(2)
C19 0.078(3) 0.085(3) 0.072(3) 0.014(2) 0.003(2) 0.042(2)
C20 0.069(2) 0.074(2) 0.073(2) 0.0144(19) 0.0088(19) 0.043(2)
C21 0.066(2) 0.091(3) 0.076(3) 0.011(2) 0.0065(19) 0.042(2)
C27 0.089(4) 0.171(5) 0.118(4) -0.034(4) -0.015(3) 0.048(4)
C28 0.093(3) 0.106(3) 0.063(2) 0.035(2) 0.016(2) 0.051(2)
C29 0.106(3) 0.090(3) 0.096(3) 0.039(2) 0.040(3) 0.059(3)
C30 0.138(4) 0.116(4) 0.164(5) 0.092(4) 0.089(4) 0.078(4)
C31 0.120(4) 0.141(4) 0.125(4) 0.093(4) 0.063(3) 0.073(4)
C32 0.099(3) 0.087(3) 0.100(3) 0.020(3) 0.042(3) 0.034(3)
C33 0.092(3) 0.094(3) 0.181(6) 0.042(3) 0.068(4) 0.046(3)
C34 0.083(5) 0.072(4) 0.072(5) 0.035(4) 0.017(4) 0.036(4)
C35 0.125(3) 0.145(4) 0.064(2) 0.025(2) 0.006(2) 0.092(3)
C34' 0.092(5) 0.085(5) 0.063(5) 0.006(4) 0.005(4) 0.047(4)
C35' 0.125(3) 0.145(4) 0.064(2) 0.025(2) 0.006(2) 0.092(3)
C36 0.101(3) 0.123(3) 0.072(3) 0.046(2) 0.020(2) 0.067(3)
C37 0.106(3) 0.104(3) 0.092(3) 0.038(3) 0.031(3) 0.064(3)
C38 0.080(3) 0.102(3) 0.061(2) 0.016(2) 0.0061(19) 0.052(2)
C39 0.082(2) 0.080(2) 0.056(2) 0.0236(18) 0.0126(18) 0.044(2)
C44 0.078(3) 0.086(3) 0.100(3) 0.002(2) 0.014(2) 0.020(2)
C45 0.086(3) 0.072(3) 0.073(3) 0.007(2) 0.011(2) 0.020(2)
C46 0.121(4) 0.104(3) 0.085(3) 0.044(2) 0.030(3) 0.072(3)
C47 0.132(4) 0.079(3) 0.079(3) 0.027(2) 0.022(3) 0.064(3)
C48 0.117(4) 0.071(3) 0.103(3) 0.038(2) 0.037(3) 0.045(3)
C49 0.136(4) 0.086(3) 0.087(3) 0.044(2) 0.041(3) 0.064(3)
C50 0.102(3) 0.070(2) 0.088(3) 0.025(2) 0.029(2) 0.043(2)
C51 0.085(3) 0.066(2) 0.090(3) 0.024(2) 0.019(2) 0.032(2)
C52 0.088(3) 0.084(3) 0.064(2) 0.015(2) -0.003(2) 0.043(2)
C53 0.104(3) 0.084(3) 0.078(3) 0.014(2) 0.011(2) 0.052(3)
C54 0.114(4) 0.111(4) 0.100(4) -0.002(3) -0.022(3) 0.062(3)
C58 0.065(2) 0.059(2) 0.066(2) 0.0079(16) -0.0017(18) 0.0281(18)
C59 0.090(3) 0.059(2) 0.050(2) 0.0049(16) -0.0074(18) 0.0363(19)
C60 0.087(3) 0.0489(18) 0.052(2) 0.0067(14) 0.0071(17) 0.0358(18)
C61 0.095(3) 0.062(2) 0.0435(18) 0.0024(15) 0.0024(17) 0.0421(19)
C62 0.092(3) 0.069(2) 0.0368(17) 0.0126(15) 0.0099(17) 0.043(2)
C63 0.089(3) 0.066(2) 0.0465(19) 0.0103(16) -0.0009(17) 0.036(2)
C64 0.090(3) 0.076(2) 0.052(2) 0.0199(17) 0.0039(18) 0.045(2)
C65 0.084(3) 0.058(2) 0.052(2) 0.0169(16) 0.0118(18) 0.032(2)
C66 0.078(2) 0.067(2) 0.0484(19) 0.0194(16) 0.0097(16) 0.0339(19)
C67 0.088(3) 0.069(2) 0.0387(17) 0.0149(15) 0.0159(16) 0.042(2)
C68 0.081(2) 0.074(2) 0.055(2) 0.0222(16) 0.0249(17) 0.0455(19)
C69 0.067(2) 0.068(2) 0.0520(19) 0.0204(16) 0.0164(16) 0.0401(18)
C70 0.070(2) 0.066(2) 0.064(2) 0.0272(17) 0.0233(17) 0.0373(19)
C71 0.063(2) 0.061(2) 0.065(2) 0.0172(17) 0.0127(17) 0.0320(18)
C72 0.061(2) 0.066(2) 0.0504(19) 0.0161(16) 0.0104(15) 0.0343(17)
C73 0.061(2) 0.066(2) 0.056(2) 0.0234(16) 0.0176(16) 0.0355(18)
C74 0.065(2) 0.0615(19) 0.0525(19) 0.0137(15) 0.0152(15) 0.0380(17)
C75 0.084(3) 0.061(2) 0.0521(19) 0.0147(15) 0.0137(17) 0.0443(19)
C76 0.075(2) 0.0511(18) 0.0505(19) 0.0111(14) 0.0071(16) 0.0353(16)
C77 0.075(2) 0.066(2) 0.054(2) 0.0149(16) 0.0024(17) 0.0376(19)
C78 0.074(2) 0.066(2) 0.054(2) 0.0182(16) 0.0136(17) 0.0354(18)
C79 0.074(3) 0.085(3) 0.076(3) 0.017(2) 0.024(2) 0.028(2)
C80 0.099(3) 0.097(3) 0.061(3) 0.014(2) 0.001(2) 0.032(3)
C81 0.080(3) 0.093(3) 0.060(2) 0.005(2) -0.0026(19) 0.029(2)
C82 0.063(2) 0.085(3) 0.060(2) 0.0036(19) 0.0068(18) 0.037(2)
C83 0.075(3) 0.090(3) 0.077(3) 0.009(2) -0.008(2) 0.039(2)
C84 0.074(3) 0.093(3) 0.078(3) 0.006(2) -0.007(2) 0.028(2)
C85 0.067(2) 0.079(2) 0.059(2) 0.0011(18) 0.0032(17) 0.040(2)
C86 0.098(3) 0.089(3) 0.055(2) 0.002(2) 0.013(2) 0.046(3)
C87 0.095(3) 0.072(3) 0.070(3) -0.009(2) 0.005(2) 0.037(2)
C88 0.094(3) 0.074(3) 0.067(3) 0.011(2) 0.007(2) 0.047(2)
C89 0.101(3) 0.089(3) 0.063(2) 0.012(2) -0.005(2) 0.045(3)
C90 0.098(3) 0.081(3) 0.064(3) 0.003(2) -0.013(2) 0.043(2)
P1 0.0857(7) 0.0713(6) 0.0776(7) 0.0151(5) 0.0021(6) 0.0195(6)
F1 0.136(3) 0.193(4) 0.195(4) -0.071(3) -0.005(3) 0.075(3)
F2 0.107(2) 0.153(3) 0.221(4) -0.064(3) 0.002(2) 0.053(2)
F3 0.163(3) 0.145(3) 0.177(3) 0.099(3) -0.019(3) -0.016(2)
F4 0.108(2) 0.113(2) 0.124(2) 0.0095(17) -0.0291(17) 0.0287(16)
F5 0.150(3) 0.149(3) 0.171(3) 0.090(3) 0.005(2) 0.033(2)
F6 0.114(2) 0.136(2) 0.105(2) -0.0089(17) -0.0282(16) 0.0395(18)
P2 0.1292(11) 0.1178(10) 0.1024(10) 0.0542(8) 0.0270(9) 0.0684(9)
F7 0.289(7) 0.350(7) 0.132(4) 0.008(4) -0.059(4) 0.176(6)
F8 0.399(9) 0.297(6) 0.155(4) 0.032(4) -0.054(5) 0.251(7)
F9 0.242(6) 0.171(4) 0.354(8) 0.091(5) 0.165(6) 0.063(4)
F10 0.736(15) 0.414(8) 0.101(3) 0.040(4) 0.039(5) 0.504(11)
F11 0.264(6) 0.244(6) 0.361(9) 0.160(6) 0.171(7) 0.133(5)
F12 0.301(6) 0.150(3) 0.254(5) 0.079(3) 0.097(5) 0.136(4)
N5 0.110(3) 0.148(4) 0.128(4) 0.025(3) 0.040(3) 0.077(3)
C91 0.121(4) 0.090(3) 0.086(3) 0.024(2) 0.036(3) 0.065(3)
C92 0.112(4) 0.115(4) 0.111(4) 0.029(3) 0.008(3) 0.054(3)
N6 0.119(4) 0.131(4) 0.124(4) -0.007(3) 0.001(3) 0.076(3)
C93 0.109(4) 0.124(4) 0.071(3) 0.007(3) 0.010(2) 0.080(4)
C94 0.123(4) 0.107(4) 0.089(3) 0.028(3) 0.034(3) 0.078(3)
N7 0.134(5) 0.233(8) 0.129(5) 0.069(5) -0.012(4) 0.044(5)
C95 0.101(5) 0.210(8) 0.085(4) 0.052(5) 0.009(3) 0.066(5)
C96 0.116(4) 0.172(6) 0.095(4) 0.042(4) 0.023(3) 0.079(4)
N8 0.368(11) 0.266(8) 0.132(5) 0.054(6) 0.068(7) 0.239(9)
C97 0.190(6) 0.139(5) 0.094(4) 0.022(4) 0.024(4) 0.105(5)
C98 0.196(6) 0.128(4) 0.112(5) 0.030(3) 0.025(4) 0.097(5)
N9 0.76(3) 0.50(2) 0.221(11) 0.103(12) 0.124(14) 0.55(2)
C99 0.323(12) 0.205(8) 0.129(6) 0.061(6) 0.066(6) 0.209(9)
C100 0.172(7) 0.171(7) 0.167(7) 0.049(6) 0.006(5) 0.077(6)

loop_
_atom_type_symbol
_atom_type_description
_atom_type_scat_dispersion_real
_atom_type_scat_dispersion_imag
_atom_type_scat_source
C C 0.0181 0.0091 'International Tables Vol C Tables 4.2.6.8 and 6.1.1.4'
H H 0.0000 0.0000 'International Tables Vol C Tables 4.2.6.8 and 6.1.1.4'
N N 0.0311 0.0180 'International Tables Vol C Tables 4.2.6.8 and 6.1.1.4'
O O 0.0492 0.0322 'International Tables Vol C Tables 4.2.6.8 and 6.1.1.4'
F F 0.0727 0.0534 'International Tables Vol C Tables 4.2.6.8 and 6.1.1.4'
P P 0.2955 0.4335 'International Tables Vol C Tables 4.2.6.8 and 6.1.1.4'

loop_
_geom_angle_atom_site_label_1
_geom_angle_atom_site_label_2
_geom_angle_atom_site_label_3
_geom_angle
_geom_angle_site_symmetry_1
_geom_angle_site_symmetry_3
_geom_angle_publ_flag
C3 O1 C22 118.0(4) . . ?
C23 O2 C24 117.2(14) . . ?
C26 O3 C25 116.5(13) . . ?
O1 C22 C23 116.0(11) . . ?
O2 C23 C22 105.9(17) . . ?
C25 C24 O2 125.8(14) . . ?
C24 C25 O3 127.1(15) . . ?
O3 C26 C27 117.6(11) . . ?
C24' O2' C23' 110.5(16) . . ?
O2' C24' C25' 106.5(16) . . ?
C24' C25' O3' 118.4(16) . . ?
C58 O4 C27 118.3(4) . . ?
C4 O5 C33 116.1(3) . . ?
C32 O6 C31 111.9(4) . . ?
C29 O7 C30 110.4(3) . . ?
C78 O8 C28 117.1(3) . . ?
C34' O9 C34 70.5(5) . . ?
C34' O9 C10 125.7(5) . . ?
C34 O9 C10 121.4(4) . . ?
C36 O10 C35 112.1(3) . . ?
C37 O11 C38 112.7(3) . . ?
C72 O12 C39 116.5(3) . . ?
C11 O13 C45 117.7(3) . . ?
C44 O14 C43 114.1(4) . . ?
C41 O15 C42 106.8(14) . . ?
C41 C40 O16 118.1(5) . . ?
C40 C41 O15 114.2(8) . . ?
O15 C42 C43 97.1(15) . . ?
O14 C43 C42 119.2(12) . . ?
C41' O15' C42' 118.1(10) . . ?
C71 O16 C40 117.0(3) . . ?
C17 O17 C46 115.4(3) . . ?
C48 O18 C47 111.5(3) . . ?
C50 O19 C49 109.9(3) . . ?
C65 O20 C51 116.9(3) . . ?
C18 O21 C57 118.5(4) . . ?
C56 O22 C55 112.4(9) . . ?
C54 C55 O22 96.4(6) . . ?
O22 C56 C57 119.6(9) . . ?
O21 C57 C56 116.7(7) . . ?
C53 O23 C54 112.3(3) . . ?
C64 O24 C52 116.9(3) . . ?
N2 N1 C79 178.8(5) . . ?
N4 N3 C88 177.4(5) . . ?
C6 C1 C2 119.3(4) . . ?
C6 C1 C21 122.5(4) . . ?
C2 C1 C21 118.2(4) . . ?
C3 C2 C1 122.3(4) . . ?
O1 C3 C2 124.5(5) . . ?
O1 C3 C4 116.9(4) . . ?
C2 C3 C4 118.6(4) . . ?
O5 C4 C5 119.6(4) . . ?
O5 C4 C3 120.9(4) . . ?
C5 C4 C3 119.4(4) . . ?
C4 C5 C6 122.9(4) . . ?
C5 C6 C1 117.4(4) . . ?
C5 C6 C7 119.0(4) . . ?
C1 C6 C7 123.6(4) . . ?
C6 C7 C8 114.2(3) . . ?
C9 C8 C13 118.5(3) . . ?
C9 C8 C7 117.5(3) . . ?
C13 C8 C7 123.9(3) . . ?
C10 C9 C8 122.8(3) . . ?
O9 C10 C9 122.1(3) . . ?
O9 C10 C11 119.2(3) . . ?
C9 C10 C11 118.7(3) . . ?
O13 C11 C12 125.4(3) . . ?
O13 C11 C10 115.4(3) . . ?
C12 C11 C10 119.2(3) . . ?
C11 C12 C13 122.0(3) . . ?
C12 C13 C8 118.7(3) . . ?
C12 C13 C14 117.4(3) . . ?
C8 C13 C14 123.9(3) . . ?
C15 C14 C13 112.7(3) . . ?
C20 C15 C16 117.8(3) . . ?
C20 C15 C14 123.9(3) . . ?
C16 C15 C14 118.2(3) . . ?
C17 C16 C15 122.8(4) . . ?
C16 C17 O17 118.3(4) . . ?
C16 C17 C18 119.5(4) . . ?
O17 C17 C18 122.1(4) . . ?
C19 C18 O21 125.2(4) . . ?
C19 C18 C17 118.0(4) . . ?
O21 C18 C17 116.8(4) . . ?
C18 C19 C20 123.0(4) . . ?
C19 C20 C15 118.8(4) . . ?
C19 C20 C21 117.1(3) . . ?
C15 C20 C21 124.1(3) . . ?
C1 C21 C20 112.3(3) . . ?
O4 C27 C26 112.8(5) . . ?
O8 C28 C29 108.0(3) . . ?
O7 C29 C28 110.4(3) . . ?
O7 C30 C31 110.5(4) . . ?
O6 C31 C30 111.0(4) . . ?
O6 C32 C33 109.2(4) . . ?
O5 C33 C32 108.5(4) . . ?
O9 C34 C35 108.6(5) . . ?
O10 C35 C34 110.1(4) . . ?
O10 C36 C37 108.7(3) . . ?
O11 C37 C36 111.3(4) . . ?
O11 C38 C39 114.4(3) . . ?
O12 C39 C38 108.6(3) . . ?
O14 C44 C45 113.6(4) . . ?
O13 C45 C44 107.9(4) . . ?
O17 C46 C47 107.0(4) . . ?
O18 C47 C46 108.6(3) . . ?
O18 C48 C49 109.6(3) . . ?
O19 C49 C48 111.1(3) . . ?
O19 C50 C51 112.5(3) . . ?
O20 C51 C50 109.2(3) . . ?
O24 C52 C53 113.0(3) . . ?
O23 C53 C52 113.3(3) . . ?
O23 C54 C55 110.7(4) . . ?
O4 C58 C59 124.9(3) . . ?
O4 C58 C78 116.0(3) . . ?
C59 C58 C78 119.1(3) . . ?
C58 C59 C60 121.7(3) . . ?
C76 C60 C59 119.2(3) . . ?
C76 C60 C61 123.6(3) . . ?
C59 C60 C61 117.0(3) . . ?
C62 C61 C60 109.1(3) . . ?
C63 C62 C67 119.1(3) . . ?
C63 C62 C61 117.0(3) . . ?
C67 C62 C61 123.6(3) . . ?
C62 C63 C64 122.6(4) . . ?
O24 C64 C63 125.0(4) . . ?
O24 C64 C65 116.8(3) . . ?
C63 C64 C65 118.2(4) . . ?
C66 C65 O20 125.1(3) . . ?
C66 C65 C64 119.6(3) . . ?
O20 C65 C64 115.2(3) . . ?
C65 C66 C67 122.4(3) . . ?
C62 C67 C66 118.0(3) . . ?
C62 C67 C68 123.2(3) . . ?
C66 C67 C68 118.8(3) . . ?
C67 C68 C69 113.7(3) . . ?
C74 C69 C70 118.2(3) . . ?
C74 C69 C68 124.7(3) . . ?
C70 C69 C68 117.1(3) . . ?
C71 C70 C69 123.0(3) . . ?
O16 C71 C70 125.3(3) . . ?
O16 C71 C72 116.2(3) . . ?
C70 C71 C72 118.4(3) . . ?
C73 C72 O12 124.9(3) . . ?
C73 C72 C71 119.0(3) . . ?
O12 C72 C71 116.0(3) . . ?
C72 C73 C74 122.4(3) . . ?
C69 C74 C73 119.0(3) . . ?
C69 C74 C75 122.6(3) . . ?
C73 C74 C75 118.4(3) . . ?
C76 C75 C74 115.0(3) . . ?
C60 C76 C77 118.4(3) . . ?
C60 C76 C75 123.6(3) . . ?
C77 C76 C75 118.0(3) . . ?
C78 C77 C76 122.3(3) . . ?
C77 C78 O8 125.2(3) . . ?
C77 C78 C58 119.2(3) . . ?
O8 C78 C58 115.6(3) . . ?
C84 C79 C80 124.8(4) . . ?
C84 C79 N1 117.5(4) . . ?
C80 C79 N1 117.7(4) . . ?
C81 C80 C79 116.2(4) . . ?
C80 C81 C82 122.2(4) . . ?
C83 C82 C81 118.1(4) . . ?
C83 C82 C85 120.7(4) . . ?
C81 C82 C85 121.0(3) . . ?
C84 C83 C82 121.7(4) . . ?
C83 C84 C79 116.9(4) . . ?
C86 C85 C90 118.2(4) . . ?
C86 C85 C82 121.4(3) . . ?
C90 C85 C82 120.3(3) . . ?
C87 C86 C85 120.6(4) . . ?
C88 C87 C86 118.2(4) . . ?
C87 C88 C89 124.8(4) . . ?
C87 C88 N3 118.2(4) . . ?
C89 C88 N3 117.0(4) . . ?
C90 C89 C88 116.5(4) . . ?
C89 C90 C85 121.5(4) . . ?
F3 P1 F1 92.1(3) . . ?
F3 P1 F2 91.9(3) . . ?
F1 P1 F2 176.0(3) . . ?
F3 P1 F5 178.4(2) . . ?
F1 P1 F5 88.9(3) . . ?
F2 P1 F5 87.2(3) . . ?
F3 P1 F6 88.89(19) . . ?
F1 P1 F6 90.1(2) . . ?
F2 P1 F6 89.31(19) . . ?
F5 P1 F6 92.44(19) . . ?
F3 P1 F4 91.18(19) . . ?
F1 P1 F4 89.3(2) . . ?
F2 P1 F4 91.29(19) . . ?
F5 P1 F4 87.50(19) . . ?
F6 P1 F4 179.4(2) . . ?
F10 P2 F7 89.9(3) . . ?
F10 P2 F9 93.9(4) . . ?
F7 P2 F9 84.7(4) . . ?
F10 P2 F8 87.0(3) . . ?
F7 P2 F8 176.9(3) . . ?
F9 P2 F8 95.7(4) . . ?
F10 P2 F11 101.3(4) . . ?
F7 P2 F11 92.9(4) . . ?
F9 P2 F11 164.6(3) . . ?
F8 P2 F11 87.6(4) . . ?
F10 P2 F12 174.5(4) . . ?
F7 P2 F12 94.6(4) . . ?
F9 P2 F12 83.3(3) . . ?
F8 P2 F12 88.6(3) . . ?
F11 P2 F12 81.7(3) . . ?
N5 C91 C92 179.2(6) . . ?
N6 C93 C94 179.0(6) . . ?
N7 C95 C96 177.3(9) . . ?
N8 C97 C98 178.2(9) . . ?
N9 C99 C100 172.4(18) . . ?

loop_
_geom_bond_atom_site_label_1
_geom_bond_atom_site_label_2
_geom_bond_distance
_geom_bond_site_symmetry_2
_geom_bond_publ_flag
O1 C3 1.367(5) . ?
O1 C22 1.423(7) . ?
O2 C23 1.45(3) . ?
O2 C24 1.493(19) . ?
O3 C26 1.20(2) . ?
O3 C25 1.21(2) . ?
C22 C23 1.51(3) . ?
C24 C25 1.162(19) . ?
C26 C27 1.439(8) . ?
O2' C24' 1.282(19) . ?
O2' C23' 1.32(3) . ?
O3' C25' 1.39(2) . ?
C24' C25' 1.371(17) . ?
O4 C58 1.372(4) . ?
O4 C27 1.398(6) . ?
O5 C4 1.366(5) . ?
O5 C33 1.397(5) . ?
O6 C32 1.403(5) . ?
O6 C31 1.403(5) . ?
O7 C29 1.410(5) . ?
O7 C30 1.426(5) . ?
O8 C78 1.371(4) . ?
O8 C28 1.434(4) . ?
O9 C34' 1.200(8) . ?
O9 C34 1.320(7) . ?
O9 C10 1.369(4) . ?
O10 C36 1.395(5) . ?
O10 C35 1.420(5) . ?
O11 C37 1.392(5) . ?
O11 C38 1.424(5) . ?
O12 C72 1.373(4) . ?
O12 C39 1.420(4) . ?
O13 C11 1.373(4) . ?
O13 C45 1.417(4) . ?
O14 C44 1.400(5) . ?
O14 C43 1.402(6) . ?
O15 C41 1.408(13) . ?
O15 C42 1.43(3) . ?
C40 C41 1.391(9) . ?
C40 O16 1.430(5) . ?
C42 C43 1.51(3) . ?
O15' C41' 1.406(9) . ?
O15' C42' 1.51(3) . ?
O16 C71 1.369(4) . ?
O17 C17 1.380(5) . ?
O17 C46 1.439(5) . ?
O18 C48 1.414(5) . ?
O18 C47 1.415(5) . ?
O19 C50 1.416(5) . ?
O19 C49 1.421(5) . ?
O20 C65 1.384(4) . ?
O20 C51 1.428(5) . ?
O21 C18 1.379(5) . ?
O21 C57 1.398(6) . ?
O22 C56 1.389(16) . ?
O22 C55 1.706(15) . ?
C55 C54 1.472(8) . ?
C56 C57 1.437(10) . ?
O22' C56' 1.402(17) . ?
O23 C53 1.409(5) . ?
O23 C54 1.412(5) . ?
O24 C64 1.371(4) . ?
O24 C52 1.422(5) . ?
N1 N2 1.089(5) . ?
N1 C79 1.398(6) . ?
N3 N4 1.092(5) . ?
N3 C88 1.391(6) . ?
C1 C6 1.400(5) . ?
C1 C2 1.401(5) . ?
C1 C21 1.513(5) . ?
C2 C3 1.368(6) . ?
C3 C4 1.396(6) . ?
C4 C5 1.375(6) . ?
C5 C6 1.391(5) . ?
C6 C7 1.500(5) . ?
C7 C8 1.524(5) . ?
C8 C9 1.382(5) . ?
C8 C13 1.403(5) . ?
C9 C10 1.374(5) . ?
C10 C11 1.399(5) . ?
C11 C12 1.378(5) . ?
C12 C13 1.391(5) . ?
C13 C14 1.528(5) . ?
C14 C15 1.517(5) . ?
C15 C20 1.400(5) . ?
C15 C16 1.401(5) . ?
C16 C17 1.369(5) . ?
C17 C18 1.407(6) . ?
C18 C19 1.372(5) . ?
C19 C20 1.399(5) . ?
C20 C21 1.524(5) . ?
C28 C29 1.489(5) . ?
C30 C31 1.447(7) . ?
C32 C33 1.500(7) . ?
C34 C35 1.542(9) . ?
C36 C37 1.496(6) . ?
C38 C39 1.505(5) . ?
C44 C45 1.476(6) . ?
C46 C47 1.483(6) . ?
C48 C49 1.479(6) . ?
C50 C51 1.472(5) . ?
C52 C53 1.521(6) . ?
C58 C59 1.386(5) . ?
C58 C78 1.395(5) . ?
C59 C60 1.402(5) . ?
C60 C76 1.384(5) . ?
C60 C61 1.523(5) . ?
C61 C62 1.513(5) . ?
C62 C63 1.387(5) . ?
C62 C67 1.391(5) . ?
C63 C64 1.389(5) . ?
C64 C65 1.391(5) . ?
C65 C66 1.373(5) . ?
C66 C67 1.406(5) . ?
C67 C68 1.507(5) . ?
C68 C69 1.516(4) . ?
C69 C74 1.389(4) . ?
C69 C70 1.399(5) . ?
C70 C71 1.373(5) . ?
C71 C72 1.407(5) . ?
C72 C73 1.373(5) . ?
C73 C74 1.396(4) . ?
C74 C75 1.535(5) . ?
C75 C76 1.513(5) . ?
C76 C77 1.408(5) . ?
C77 C78 1.370(5) . ?
C79 C84 1.368(6) . ?
C79 C80 1.374(6) . ?
C80 C81 1.360(6) . ?
C81 C82 1.392(5) . ?
C82 C83 1.384(5) . ?
C82 C85 1.480(5) . ?
C83 C84 1.360(6) . ?
C85 C86 1.408(5) . ?
C85 C90 1.412(5) . ?
C86 C87 1.369(6) . ?
C87 C88 1.360(5) . ?
C88 C89 1.382(5) . ?
C89 C90 1.372(6) . ?
P1 F3 1.518(3) . ?
P1 F1 1.532(4) . ?
P1 F2 1.550(4) . ?
P1 F5 1.558(3) . ?
P1 F6 1.578(3) . ?
P1 F4 1.579(3) . ?
P2 F10 1.462(4) . ?
P2 F7 1.464(4) . ?
P2 F9 1.494(5) . ?
P2 F8 1.533(5) . ?
P2 F11 1.541(5) . ?
P2 F12 1.555(5) . ?
N5 C91 1.143(6) . ?
C91 C92 1.452(8) . ?
N6 C93 1.165(6) . ?
C93 C94 1.414(7) . ?
N7 C95 1.143(9) . ?
C95 C96 1.418(9) . ?
N8 C97 1.110(8) . ?
C97 C98 1.405(8) . ?
N9 C99 1.058(10) . ?
C99 C100 1.268(10) . ?
